data_7121720
loop_
_publ_author_name
'Sun, Wuji'
'Fang, Shubiao'
'Yan, Hong'

_publ_section_title
;
 Discovery of novel picolinamide-based derivatives as novel VEGFR-2 kinase
 inhibitors: synthesis, <i>in vitro</i> biological evaluation and
 molecular docking.
;
_journal_issue 6
_journal_name_full MedChemComm
_journal_page_first 1054
_journal_page_last 1058
_journal_paper_doi 10.1039/c8md00057c
_journal_volume 9
_journal_year 2018
_chemical_formula_sum 'C25 H19 N3 O2'
_chemical_formula_weight 393.43
_space_group_IT_number 19
_space_group_name_Hall 'P 2ac 2ab'
_space_group_name_H-M_alt 'P 21 21 21'
_symmetry_cell_setting orthorhombic
_symmetry_space_group_name_Hall 'P 2ac 2ab'
_symmetry_space_group_name_H-M 'P 21 21 21'
_atom_sites_solution_hydrogens geom
_atom_sites_solution_primary direct
_atom_sites_solution_secondary difmap
_audit_creation_method SHELXL-97
_audit_update_record
;
2017-12-04 deposited with the CCDC.
2018-05-22 downloaded from the CCDC.
;
_cell_angle_alpha 90.00
_cell_angle_beta 90.00
_cell_angle_gamma 90.00
_cell_formula_units_Z 4
_cell_length_a 5.4568(7)
_cell_length_b 7.5939(5)
_cell_length_c 45.622(3)
_cell_measurement_reflns_used 4680
_cell_measurement_temperature 113(2)
_cell_measurement_theta_max 26.4
_cell_measurement_theta_min 3.2
_cell_volume 1890.5(3)
_computing_cell_refinement 'CrystalClear-SM Expert 2.1 b42'
_computing_data_collection 'CrystalClear-SM Expert 2.1 b42 (Rigaku, 2015)'
_computing_data_reduction 'CrystalClear-SM Expert 2.1 b42'
_computing_molecular_graphics 'CrystalStructure 4.1'
_computing_publication_material 'CrystalStructure 4.1 (Rigaku, 2014)'
_computing_structure_refinement 'SHELXL-97 (Sheldrick, 1997)'
_computing_structure_solution 'SHELXS-97 (Sheldrick, 1990)'
_diffrn_ambient_temperature 113(2)
_diffrn_detector_area_resol_mean 5.814
_diffrn_measured_fraction_theta_full 0.996
_diffrn_measured_fraction_theta_max 0.996
_diffrn_measurement_device_type 'Rigaku XtaLAB P200'
_diffrn_measurement_method '\w and \f scans'
_diffrn_radiation_monochromator multilayer
_diffrn_radiation_source 'rotating anode'
_diffrn_radiation_type MoK\a
_diffrn_radiation_wavelength 0.71073
_diffrn_reflns_av_R_equivalents 0.0236
_diffrn_reflns_av_sigmaI/netI 0.0199
_diffrn_reflns_limit_h_max 6
_diffrn_reflns_limit_h_min -6
_diffrn_reflns_limit_k_max 9
_diffrn_reflns_limit_k_min -9
_diffrn_reflns_limit_l_max 56
_diffrn_reflns_limit_l_min -56
_diffrn_reflns_number 15563
_diffrn_reflns_theta_full 26.37
_diffrn_reflns_theta_max 26.37
_diffrn_reflns_theta_min 3.00
_diffrn_standards_decay_% 0
_diffrn_standards_interval_count 0
_diffrn_standards_interval_time 0
_diffrn_standards_number 0
_exptl_absorpt_coefficient_mu 0.090
_exptl_absorpt_correction_T_max 0.9893
_exptl_absorpt_correction_T_min 0.9823
_exptl_absorpt_correction_type multi-scan
_exptl_absorpt_process_details 'REQAB (Rigaku, 1998)'
_exptl_crystal_colour Colorless
_exptl_crystal_density_diffrn 1.382
_exptl_crystal_density_method 'not measured'
_exptl_crystal_description Prism
_exptl_crystal_F_000 824
_exptl_crystal_size_max 0.20
_exptl_crystal_size_mid 0.18
_exptl_crystal_size_min 0.12
_refine_diff_density_max 0.277
_refine_diff_density_min -0.283
_refine_diff_density_rms 0.093
_refine_ls_abs_structure_details 'Flack H D (1983), Acta Cryst. A39, 876-881'
_refine_ls_abs_structure_Flack 0.2(9)
_refine_ls_extinction_coef 0.0151(12)
_refine_ls_extinction_expression Fc^*^=kFc[1+0.001xFc^2^\l^3^/sin(2\q)]^-1/4^
_refine_ls_extinction_method SHELXL
_refine_ls_goodness_of_fit_ref 1.079
_refine_ls_hydrogen_treatment mixed
_refine_ls_matrix_type full
_refine_ls_number_parameters 275
_refine_ls_number_reflns 3864
_refine_ls_number_restraints 1
_refine_ls_restrained_S_all 1.079
_refine_ls_R_factor_all 0.0303
_refine_ls_R_factor_gt 0.0298
_refine_ls_shift/su_max 0.005
_refine_ls_shift/su_mean 0.000
_refine_ls_structure_factor_coef Fsqd
_refine_ls_weighting_details 'calc w=1/[\s^2^(Fo^2^)+(0.0389P)^2^+0.4111P] where P=(Fo^2^+2Fc^2^)/3'
_refine_ls_weighting_scheme calc
_refine_ls_wR_factor_gt 0.0739
_refine_ls_wR_factor_ref 0.0743
_reflns_number_gt 3811
_reflns_number_total 3864
_reflns_threshold_expression >2sigma(I)
_cod_data_source_file c8md00057c2.cif
_cod_data_source_block shelx_CCDC1
_cod_depositor_comments
;
The following automatic conversions were performed:

'_symmetry_cell_setting' value 'Orthorhombic' changed to
'orthorhombic' according to
/home/data/users/saulius/crontab/automatic-downloads/rss-feeds/RSC/lib/dictionaries/cif_core.dic
dictionary named 'cif_core.dic' version 2.4.2 from 2011-04-26.

'_exptl_absorpt_correction_type' value 'MULTI-SCAN' changed to
'multi-scan' according to
/home/data/users/saulius/crontab/automatic-downloads/rss-feeds/RSC/lib/dictionaries/cif_core.dic
dictionary named 'cif_core.dic' version 2.4.2 from 2011-04-26.

Automatic conversion script
Id: cif_fix_values 4973 2017-02-22 13:04:09Z antanas 

 Adding full bibliography for 7121719--7121720.cif.
;
_cod_original_sg_symbol_H-M P2(1)2(1)2(1)
_cod_database_code 7121720

loop_
_space_group_symop_id
_space_group_symop_operation_xyz
1 'x, y, z'
2 '-x+1/2, -y, z+1/2'
3 'x+1/2, -y+1/2, -z'
4 '-x, y+1/2, -z+1/2'

loop_
_atom_site_label
_atom_site_type_symbol
_atom_site_fract_x
_atom_site_fract_y
_atom_site_fract_z
_atom_site_U_iso_or_equiv
_atom_site_adp_type
_atom_site_occupancy
_atom_site_symmetry_multiplicity
_atom_site_calc_flag
_atom_site_refinement_flags
H1 H 0.9897(19) 0.890(2) 0.3176(3) 0.023 Uiso 1 1 d D
H2 H 0.5159 0.8146 0.3654 0.024 Uiso 1 1 calc R
H3 H 0.5290 0.8520 0.4165 0.027 Uiso 1 1 calc R
H4 H 0.8611 0.9947 0.4384 0.027 Uiso 1 1 calc R
H5 H 1.1844 1.0965 0.4094 0.025 Uiso 1 1 calc R
H6 H 1.1735 1.0609 0.3584 0.022 Uiso 1 1 calc R
H9 H 0.3949 0.9636 0.2597 0.019 Uiso 1 1 calc R
H11 H 0.8793 0.7565 0.2013 0.021 Uiso 1 1 calc R
H12 H 1.1304 0.6870 0.2407 0.022 Uiso 1 1 calc R
H14 H 0.8404 1.0810 0.1820 0.022 Uiso 1 1 calc R
H15 H 0.9479 1.0940 0.1324 0.021 Uiso 1 1 calc R
H17 H 0.3406 0.8139 0.1113 0.023 Uiso 1 1 calc R
H18 H 0.2366 0.7956 0.1610 0.023 Uiso 1 1 calc R
H19 H 0.6034 0.9047 0.0722 0.023 Uiso 1 1 calc R
H20 H 1.0355 1.0809 0.0856 0.025 Uiso 1 1 calc R
H22 H 1.3020 1.1472 0.0431 0.029 Uiso 1 1 calc R
H23 H 1.3845 1.1270 -0.0074 0.032 Uiso 1 1 calc R
H24 H 1.1067 0.9752 -0.0376 0.032 Uiso 1 1 calc R
H25 H 0.7620 0.8482 -0.0165 0.033 Uiso 1 1 calc R
C1 C 0.8436(2) 0.93431(15) 0.35724(2) 0.0167(2) Uani 1 1 d .
C2 C 0.6515(2) 0.87204(17) 0.37431(3) 0.0201(2) Uani 1 1 d .
C3 C 0.6596(2) 0.89462(18) 0.40467(3) 0.0228(3) Uani 1 1 d .
C4 C 0.8570(2) 0.97881(17) 0.41774(2) 0.0223(3) Uani 1 1 d .
C5 C 1.0483(2) 1.03973(16) 0.40046(3) 0.0209(3) Uani 1 1 d .
C6 C 1.0426(2) 1.01836(16) 0.37016(2) 0.0187(2) Uani 1 1 d .
C7 C 0.6477(2) 0.90551(15) 0.30852(2) 0.0174(2) Uani 1 1 d .
C8 C 0.7096(2) 0.86147(15) 0.27709(2) 0.0157(2) Uani 1 1 d .
C9 C 0.5471(2) 0.90924(15) 0.25515(2) 0.0158(2) Uani 1 1 d .
C10 C 0.6142(2) 0.87490(15) 0.22618(2) 0.0163(2) Uani 1 1 d .
C11 C 0.8325(2) 0.78725(16) 0.22068(2) 0.0175(2) Uani 1 1 d .
C12 C 0.9802(2) 0.74592(15) 0.24450(2) 0.0182(2) Uani 1 1 d .
C13 C 0.5301(2) 0.93462(15) 0.17574(2) 0.0171(2) Uani 1 1 d .
C14 C 0.7409(2) 1.02545(16) 0.16765(2) 0.0187(2) Uani 1 1 d .
C15 C 0.8032(2) 1.03345(15) 0.13814(2) 0.0178(2) Uani 1 1 d .
C16 C 0.6566(2) 0.95392(15) 0.11655(2) 0.0173(2) Uani 1 1 d .
C17 C 0.4440(2) 0.86684(16) 0.12560(2) 0.0192(2) Uani 1 1 d .
C18 C 0.3808(2) 0.85616(16) 0.15514(2) 0.0189(2) Uani 1 1 d .
C19 C 0.7191(2) 0.95607(16) 0.08523(2) 0.0195(2) Uani 1 1 d .
C20 C 0.9216(2) 1.02269(16) 0.07314(2) 0.0206(3) Uani 1 1 d .
C21 C 0.9786(2) 1.01116(16) 0.04162(3) 0.0200(3) Uani 1 1 d .
C22 C 1.1917(2) 1.08734(18) 0.03046(3) 0.0239(3) Uani 1 1 d .
C23 C 1.2412(3) 1.07491(19) 0.00066(3) 0.0263(3) Uani 1 1 d .
C24 C 1.0784(3) 0.98559(18) -0.01708(3) 0.0265(3) Uani 1 1 d .
C25 C 0.8721(3) 0.91134(19) -0.00423(3) 0.0272(3) Uani 1 1 d .
N1 N 0.84670(19) 0.90769(14) 0.32643(2) 0.0191(2) Uani 1 1 d D
N2 N 0.92656(19) 0.78302(13) 0.27240(2) 0.0175(2) Uani 1 1 d .
N3 N 0.8192(2) 0.92334(15) 0.02433(2) 0.0246(2) Uani 1 1 d .
O1 O 0.43725(16) 0.93950(12) 0.316073(18) 0.02204(19) Uani 1 1 d .
O2 O 0.45227(15) 0.92713(12) 0.204989(16) 0.02062(19) Uani 1 1 d .

loop_
_atom_site_aniso_label
_atom_site_aniso_U_11
_atom_site_aniso_U_22
_atom_site_aniso_U_33
_atom_site_aniso_U_23
_atom_site_aniso_U_13
_atom_site_aniso_U_12
C1 0.0197(5) 0.0164(5) 0.0142(5) 0.0009(4) -0.0011(4) 0.0048(5)
C2 0.0186(6) 0.0215(6) 0.0202(5) 0.0022(5) -0.0023(5) -0.0001(5)
C3 0.0222(6) 0.0287(6) 0.0176(5) 0.0063(5) 0.0017(5) 0.0023(5)
C4 0.0270(6) 0.0261(6) 0.0139(5) 0.0008(5) -0.0020(5) 0.0056(5)
C5 0.0214(6) 0.0216(6) 0.0199(5) -0.0011(5) -0.0056(5) 0.0019(5)
C6 0.0173(5) 0.0203(6) 0.0184(5) 0.0009(4) 0.0012(4) 0.0007(5)
C7 0.0196(6) 0.0167(5) 0.0159(5) 0.0009(4) -0.0006(4) -0.0017(5)
C8 0.0158(5) 0.0151(5) 0.0163(5) -0.0007(4) 0.0000(4) -0.0033(4)
C9 0.0145(5) 0.0165(5) 0.0164(5) -0.0009(4) 0.0006(4) -0.0006(5)
C10 0.0161(5) 0.0167(5) 0.0162(5) 0.0001(4) -0.0010(4) -0.0031(4)
C11 0.0186(6) 0.0187(5) 0.0153(5) -0.0027(4) 0.0032(4) -0.0009(5)
C12 0.0170(6) 0.0171(5) 0.0206(6) -0.0014(4) 0.0012(4) 0.0004(5)
C13 0.0180(5) 0.0201(5) 0.0131(5) -0.0007(4) 0.0004(4) 0.0045(5)
C14 0.0200(6) 0.0192(6) 0.0171(5) -0.0017(4) -0.0038(4) 0.0012(5)
C15 0.0183(6) 0.0169(5) 0.0181(5) 0.0006(4) 0.0001(4) -0.0004(4)
C16 0.0199(5) 0.0159(5) 0.0162(5) 0.0001(4) -0.0011(4) 0.0030(5)
C17 0.0196(6) 0.0211(6) 0.0168(5) -0.0028(4) -0.0032(5) 0.0003(5)
C18 0.0173(6) 0.0203(6) 0.0192(5) 0.0006(4) -0.0002(4) 0.0000(5)
C19 0.0232(6) 0.0192(6) 0.0162(5) -0.0011(4) -0.0023(4) 0.0018(5)
C20 0.0248(6) 0.0207(6) 0.0163(5) 0.0011(4) -0.0030(5) -0.0004(5)
C21 0.0227(6) 0.0195(5) 0.0178(5) 0.0018(4) 0.0000(5) 0.0030(5)
C22 0.0227(6) 0.0269(6) 0.0222(6) 0.0011(5) -0.0016(5) -0.0017(5)
C23 0.0238(6) 0.0302(7) 0.0248(6) 0.0044(5) 0.0058(5) 0.0007(6)
C24 0.0330(7) 0.0310(7) 0.0156(5) 0.0019(5) 0.0026(5) 0.0053(6)
C25 0.0314(7) 0.0316(7) 0.0185(5) 0.0006(5) -0.0030(5) -0.0014(6)
N1 0.0172(5) 0.0250(5) 0.0151(4) -0.0022(4) 0.0004(4) 0.0026(4)
N2 0.0176(5) 0.0174(5) 0.0176(5) -0.0006(4) -0.0008(4) -0.0004(4)
N3 0.0258(5) 0.0298(6) 0.0183(5) 0.0009(4) -0.0009(4) -0.0030(5)
O1 0.0177(4) 0.0321(5) 0.0163(4) -0.0010(4) 0.0004(3) 0.0021(4)
O2 0.0171(4) 0.0321(5) 0.0127(4) -0.0004(3) -0.0002(3) 0.0033(4)

loop_
_atom_type_symbol
_atom_type_description
_atom_type_scat_dispersion_real
_atom_type_scat_dispersion_imag
_atom_type_scat_source
C C 0.0033 0.0016 'International Tables Vol C Tables 4.2.6.8 and 6.1.1.4'
H H 0.0000 0.0000 'International Tables Vol C Tables 4.2.6.8 and 6.1.1.4'
N N 0.0061 0.0033 'International Tables Vol C Tables 4.2.6.8 and 6.1.1.4'
O O 0.0106 0.0060 'International Tables Vol C Tables 4.2.6.8 and 6.1.1.4'

loop_
_geom_angle_atom_site_label_1
_geom_angle_atom_site_label_2
_geom_angle_atom_site_label_3
_geom_angle
C2 C1 C6 120.52(10)
C2 C1 N1 121.02(11)
C6 C1 N1 118.41(10)
C1 C2 H2 120.3
C1 C2 C3 119.38(12)
C3 C2 H2 120.3
C2 C3 H3 119.8
C4 C3 H3 119.8
C4 C3 C2 120.50(12)
C3 C4 H4 120.2
C3 C4 C5 119.58(11)
C5 C4 H4 120.2
C4 C5 H5 119.7
C4 C5 C6 120.54(12)
C6 C5 H5 119.7
C1 C6 H6 120.3
C1 C6 C5 119.48(11)
C5 C6 H6 120.3
N1 C7 C8 113.25(10)
O1 C7 C8 121.52(10)
O1 C7 N1 125.21(10)
C9 C8 C7 118.97(10)
N2 C8 C7 116.54(10)
N2 C8 C9 124.44(10)
C8 C9 H9 121.1
C8 C9 C10 117.84(11)
C10 C9 H9 121.1
C11 C10 C9 119.09(10)
O2 C10 C9 116.44(10)
O2 C10 C11 124.44(10)
C10 C11 H11 121.1
C10 C11 C12 117.72(11)
C12 C11 H11 121.1
C11 C12 H12 117.6
N2 C12 H12 117.6
N2 C12 C11 124.79(11)
C14 C13 O2 121.55(10)
C18 C13 C14 121.47(10)
C18 C13 O2 116.88(11)
C13 C14 H14 120.6
C15 C14 H14 120.6
C15 C14 C13 118.74(10)
C14 C15 H15 119.3
C14 C15 C16 121.39(11)
C16 C15 H15 119.3
C15 C16 C19 123.00(11)
C17 C16 C15 117.97(10)
C17 C16 C19 119.02(10)
C16 C17 H17 119.4
C18 C17 H17 119.4
C18 C17 C16 121.23(11)
C13 C18 H18 120.4
C13 C18 C17 119.18(11)
C17 C18 H18 120.4
C16 C19 H19 116.6
C20 C19 H19 116.6
C20 C19 C16 126.77(11)
C19 C20 H20 118.1
C19 C20 C21 123.76(11)
C21 C20 H20 118.1
C22 C21 C20 120.50(11)
N3 C21 C20 117.59(11)
N3 C21 C22 121.91(11)
C21 C22 H22 120.3
C23 C22 H22 120.3
C23 C22 C21 119.39(12)
C22 C23 H23 120.6
C24 C23 H23 120.6
C24 C23 C22 118.84(12)
C23 C24 H24 120.9
C23 C24 C25 118.28(11)
C25 C24 H24 120.9
C24 C25 H25 118.0
N3 C25 H25 118.0
N3 C25 C24 123.95(13)
C1 N1 H1 118.7(10)
C7 N1 H1 115.3(10)
C7 N1 C1 125.98(10)
C12 N2 C8 116.02(10)
C25 N3 C21 117.61(11)
C10 O2 C13 119.25(9)

loop_
_geom_bond_atom_site_label_1
_geom_bond_atom_site_label_2
_geom_bond_distance
C1 C2 1.3892(17)
C1 C6 1.3904(17)
C2 H2 0.9500
C2 C3 1.3962(16)
C3 H3 0.9500
C3 C4 1.3872(18)
C4 H4 0.9500
C4 C5 1.3877(18)
C5 H5 0.9500
C5 C6 1.3923(15)
C6 H6 0.9500
C7 C8 1.5107(15)
C8 C9 1.3855(16)
C9 H9 0.9500
C9 C10 1.3963(15)
C10 C11 1.3871(17)
C11 H11 0.9500
C11 C12 1.3890(16)
C12 H12 0.9500
C13 C14 1.3909(17)
C13 C18 1.3794(16)
C14 H14 0.9500
C14 C15 1.3901(16)
C15 H15 0.9500
C15 C16 1.4050(16)
C16 C17 1.3979(17)
C16 C19 1.4692(15)
C17 H17 0.9500
C17 C18 1.3936(16)
C18 H18 0.9500
C19 H19 0.9500
C19 C20 1.3344(18)
C20 H20 0.9500
C20 C21 1.4740(15)
C21 C22 1.3950(18)
C22 H22 0.9500
C22 C23 1.3890(17)
C23 H23 0.9500
C23 C24 1.3799(19)
C24 H24 0.9500
C24 C25 1.389(2)
C25 H25 0.9500
N1 H1 0.888(9)
N1 C1 1.4198(14)
N1 C7 1.3593(15)
N2 C8 1.3425(16)
N2 C12 1.3362(15)
N3 C21 1.3505(16)
N3 C25 1.3376(16)
O1 C7 1.2264(15)
O2 C10 1.3685(14)
O2 C13 1.4016(13)

loop_
_geom_hbond_atom_site_label_D
_geom_hbond_atom_site_label_H
_geom_hbond_atom_site_label_A
_geom_hbond_distance_DH
_geom_hbond_distance_HA
_geom_hbond_distance_DA
_geom_hbond_angle_DHA
_geom_hbond_site_symmetry_A
N1 H1 O1 0.888(9) 2.472(11) 3.2659(14) 149.2(13) 1_655

loop_
_geom_torsion_atom_site_label_1
_geom_torsion_atom_site_label_2
_geom_torsion_atom_site_label_3
_geom_torsion_atom_site_label_4
_geom_torsion
C1 C2 C3 C4 0.18(19)
C1 N1 C7 C8 -175.98(10)
C1 N1 C7 O1 5.8(2)
C2 C1 C6 C5 0.07(17)
C2 C3 C4 C5 -0.47(19)
C3 C4 C5 C6 0.56(18)
C4 C5 C6 C1 -0.37(18)
C6 C1 C2 C3 0.02(18)
C7 C8 C9 C10 176.87(10)
C7 N1 C1 C2 34.32(18)
C7 N1 C1 C6 -148.17(12)
C8 C9 C10 C11 3.26(16)
C8 C9 C10 O2 -178.61(10)
C8 N2 C12 C11 1.98(17)
C9 C10 C11 C12 -3.28(17)
C10 C11 C12 N2 0.63(18)
C10 O2 C13 C14 -51.92(15)
C10 O2 C13 C18 131.61(12)
C12 N2 C8 C7 -179.50(10)
C12 N2 C8 C9 -2.00(16)
C13 C14 C15 C16 0.78(17)
C13 O2 C10 C9 165.33(10)
C13 O2 C10 C11 -16.65(17)
C14 C13 C18 C17 0.62(18)
C14 C15 C16 C17 0.41(17)
C14 C15 C16 C19 -178.58(11)
C15 C16 C17 C18 -1.12(17)
C15 C16 C19 C20 3.61(19)
C16 C17 C18 C13 0.63(18)
C16 C19 C20 C21 176.38(11)
C17 C16 C19 C20 -175.37(12)
C18 C13 C14 C15 -1.31(18)
C19 C16 C17 C18 177.91(11)
C19 C20 C21 C22 178.63(12)
C19 C20 C21 N3 -2.03(18)
C20 C21 C22 C23 -179.90(12)
C21 C22 C23 C24 -0.6(2)
C21 N3 C25 C24 -0.9(2)
C22 C23 C24 C25 -0.2(2)
C23 C24 C25 N3 1.1(2)
C25 N3 C21 C20 -179.35(12)
C25 N3 C21 C22 -0.02(19)
N1 C1 C2 C3 177.48(11)
N1 C1 C6 C5 -177.46(11)
N1 C7 C8 C9 -159.18(11)
N1 C7 C8 N2 18.47(15)
N2 C8 C9 C10 -0.58(17)
N3 C21 C22 C23 0.80(19)
O1 C7 C8 C9 19.09(17)
O1 C7 C8 N2 -163.26(11)
O2 C10 C11 C12 178.75(11)
O2 C13 C14 C15 -177.62(10)
O2 C13 C18 C17 177.09(10)
